data_2229810
loop_
_publ_author_name
'Swaminathan, K.'
'Sethusankar, K.'
'Murugan, G.'
'Bakthadoss, M.'

_publ_section_title
;
 3-(3-Chlorophenyl)-1-methyl-3,3a,4,9b-tetrahydro-1<i>H</i>-chromeno[4,3-<i>c</i>]isoxazole-3a-carbonitrile
;
_journal_coeditor_code RK2265
_journal_issue 4
_journal_name_full 'Acta Crystallographica Section E'
_journal_page_first o799
_journal_paper_doi 10.1107/S1600536811007495
_journal_volume 67
_journal_year 2011
_chemical_formula_moiety 'C18 H15 Cl N2 O2'
_chemical_formula_sum 'C18 H15 Cl N2 O2'
_chemical_formula_weight 326.77
_chemical_name_systematic
;
3-(3-Chlorophenyl)-1-methyl-3,3a,4,9b-tetrahydro-1<i>H</i>-
chromeno[4,3-<i>c</i>]isoxazole-3a-carbonitrile
;
_space_group_IT_number 14
_symmetry_cell_setting monoclinic
_symmetry_space_group_name_Hall '-P 2ybc'
_symmetry_space_group_name_H-M 'P 1 21/c 1'
_atom_sites_solution_hydrogens geom
_atom_sites_solution_primary direct
_atom_sites_solution_secondary difmap
_audit_creation_method SHELXL97
_cell_angle_alpha 90.00
_cell_angle_beta 102.354(2)
_cell_angle_gamma 90.00
_cell_formula_units_Z 4
_cell_length_a 10.0141(4)
_cell_length_b 9.2358(3)
_cell_length_c 17.5945(6)
_cell_measurement_reflns_used 4926
_cell_measurement_temperature 295(2)
_cell_measurement_theta_max 25.00
_cell_measurement_theta_min 0.998
_cell_volume 1589.60(10)
_computing_cell_refinement '<i>SAINT</i> (Bruker, 2004)'
_computing_data_collection '<i>APEX2</i> (Bruker, 2004)'
_computing_data_reduction '<i>SAINT</i> (Bruker, 2004)'
_computing_molecular_graphics '<i>ORTEP-3</i> (Farrugia, 1997)'
_computing_publication_material '<i>SHELXL97</i> (Sheldrick, 2008) and <i>PLATON</i> (Spek, 2009)'
_computing_structure_refinement '<i>SHELXL97</i> (Sheldrick, 2008)'
_computing_structure_solution '<i>SHELXS97</i> (Sheldrick, 2008)'
_diffrn_ambient_temperature 295(2)
_diffrn_measured_fraction_theta_full 1.000
_diffrn_measured_fraction_theta_max 0.998
_diffrn_measurement_device_type 'Bruker Kappa APEXII CCD'
_diffrn_measurement_method \w
_diffrn_radiation_monochromator graphite
_diffrn_radiation_source 'fine-focus sealed tube'
_diffrn_radiation_type MoK\a
_diffrn_radiation_wavelength 0.71073
_diffrn_reflns_av_R_equivalents 0.0258
_diffrn_reflns_av_sigmaI/netI 0.0247
_diffrn_reflns_limit_h_max 13
_diffrn_reflns_limit_h_min -14
_diffrn_reflns_limit_k_max 12
_diffrn_reflns_limit_k_min -13
_diffrn_reflns_limit_l_max 25
_diffrn_reflns_limit_l_min -25
_diffrn_reflns_number 20534
_diffrn_reflns_theta_full 25.00
_diffrn_reflns_theta_max 30.68
_diffrn_reflns_theta_min 2.08
_exptl_absorpt_coefficient_mu 0.251
_exptl_absorpt_correction_T_max 0.9515
_exptl_absorpt_correction_T_min 0.9284
_exptl_absorpt_correction_type multi-scan
_exptl_absorpt_process_details '(<i>SADABS</i>; Sheldrick, 1996)'
_exptl_crystal_colour Colourless
_exptl_crystal_density_diffrn 1.365
_exptl_crystal_density_method 'not measured'
_exptl_crystal_description Block
_exptl_crystal_F_000 680
_exptl_crystal_size_max 0.30
_exptl_crystal_size_mid 0.25
_exptl_crystal_size_min 0.20
_refine_diff_density_max 0.606
_refine_diff_density_min -0.632
_refine_ls_extinction_method none
_refine_ls_goodness_of_fit_ref 1.040
_refine_ls_hydrogen_treatment constr
_refine_ls_matrix_type full
_refine_ls_number_parameters 209
_refine_ls_number_reflns 4926
_refine_ls_number_restraints 0
_refine_ls_restrained_S_all 1.040
_refine_ls_R_factor_all 0.0778
_refine_ls_R_factor_gt 0.0512
_refine_ls_shift/su_max 0.000
_refine_ls_shift/su_mean 0.000
_refine_ls_structure_factor_coef Fsqd
_refine_ls_weighting_details 'calc w=1/[\s^2^(Fo^2^)+(0.0641P)^2^+0.5250P] where P=(Fo^2^+2Fc^2^)/3'
_refine_ls_weighting_scheme calc
_refine_ls_wR_factor_gt 0.1323
_refine_ls_wR_factor_ref 0.1508
_reflns_number_gt 3390
_reflns_number_total 4926
_reflns_threshold_expression I>2\s(I)
_cod_data_source_file rk2265.cif
_cod_data_source_block I
_cod_original_sg_symbol_H-M 'P 21/c'
_cod_database_code 2229810
_cod_database_fobs_code 2229810

loop_
_symmetry_equiv_pos_as_xyz
'x, y, z'
'-x, y+1/2, -z+1/2'
'-x, -y, -z'
'x, -y-1/2, z-1/2'

loop_
_atom_site_type_symbol
_atom_site_label
_atom_site_fract_x
_atom_site_fract_y
_atom_site_fract_z
_atom_site_U_iso_or_equiv
_atom_site_adp_type
_atom_site_calc_flag
_atom_site_refinement_flags
_atom_site_occupancy
_atom_site_disorder_assembly
_atom_site_disorder_group
C C1 0.71130(16) 0.55309(17) 0.60426(9) 0.0414(3) Uani d . 1 . .
C C2 0.7392(2) 0.5485(2) 0.53022(11) 0.0558(5) Uani d . 1 . .
H H2 0.6764 0.5081 0.4890 0.067 Uiso calc R 1 . .
C C3 0.8604(2) 0.6042(3) 0.51838(13) 0.0661(6) Uani d . 1 . .
H H3 0.8786 0.6031 0.4687 0.079 Uiso calc R 1 . .
C C4 0.9552(2) 0.6618(3) 0.57932(14) 0.0666(6) Uani d . 1 . .
H H4 1.0375 0.6980 0.5710 0.080 Uiso calc R 1 . .
C C5 0.92754(19) 0.6654(2) 0.65242(12) 0.0527(4) Uani d . 1 . .
H H5 0.9924 0.7029 0.6936 0.063 Uiso calc R 1 . .
C C6 0.80402(15) 0.61383(17) 0.66604(9) 0.0391(3) Uani d . 1 . .
C C7 0.77527(14) 0.61740(15) 0.74613(8) 0.0347(3) Uani d . 1 . .
H H7 0.8576 0.5912 0.7847 0.042 Uiso calc R 1 . .
C C8 0.65603(14) 0.51912(15) 0.75457(8) 0.0345(3) Uani d . 1 . .
C C9 0.54349(15) 0.53043(18) 0.68020(9) 0.0400(3) Uani d . 1 . .
H H9A 0.4677 0.4683 0.6851 0.048 Uiso calc R 1 . .
H H9B 0.5100 0.6292 0.6743 0.048 Uiso calc R 1 . .
C C10 0.60629(16) 0.58987(17) 0.82461(9) 0.0392(3) Uani d . 1 . .
H H10 0.5095 0.6157 0.8079 0.047 Uiso calc R 1 . .
C C11 0.62489(15) 0.49933(17) 0.89708(9) 0.0382(3) Uani d . 1 . .
C C12 0.74430(16) 0.50552(19) 0.95373(10) 0.0435(4) Uani d . 1 . .
H H12 0.8145 0.5681 0.9483 0.052 Uiso calc R 1 . .
C C13 0.75772(19) 0.4174(2) 1.01837(10) 0.0503(4) Uani d . 1 . .
C C14 0.6564(2) 0.3247(2) 1.02857(12) 0.0584(5) Uani d . 1 . .
H H14 0.6676 0.2664 1.0726 0.070 Uiso calc R 1 . .
C C15 0.5385(2) 0.3195(2) 0.97269(12) 0.0621(5) Uani d . 1 . .
H H15 0.4687 0.2569 0.9788 0.075 Uiso calc R 1 . .
C C16 0.52159(19) 0.4062(2) 0.90713(11) 0.0512(4) Uani d . 1 . .
H H16 0.4406 0.4020 0.8697 0.061 Uiso calc R 1 . .
C C17 0.8261(2) 0.86941(19) 0.78734(11) 0.0531(4) Uani d . 1 . .
H H17A 0.7878 0.9520 0.8080 0.080 Uiso calc R 1 . .
H H17B 0.8582 0.8975 0.7418 0.080 Uiso calc R 1 . .
H H17C 0.9010 0.8321 0.8257 0.080 Uiso calc R 1 . .
C C18 0.69897(16) 0.36725(17) 0.76710(10) 0.0405(3) Uani d . 1 . .
N N1 0.72137(14) 0.75768(14) 0.76661(7) 0.0396(3) Uani d . 1 . .
N N2 0.72938(17) 0.24949(17) 0.77403(11) 0.0618(4) Uani d . 1 . .
O O1 0.59142(12) 0.48990(13) 0.61273(7) 0.0470(3) Uani d . 1 . .
O O2 0.68515(14) 0.71908(12) 0.84078(7) 0.0481(3) Uani d . 1 . .
Cl Cl1 0.90798(6) 0.42666(9) 1.08998(4) 0.0900(2) Uani d . 1 . .

loop_
_atom_site_aniso_label
_atom_site_aniso_U_11
_atom_site_aniso_U_22
_atom_site_aniso_U_33
_atom_site_aniso_U_12
_atom_site_aniso_U_13
_atom_site_aniso_U_23
C1 0.0467(8) 0.0382(8) 0.0375(8) 0.0095(6) 0.0049(6) -0.0010(6)
C2 0.0680(12) 0.0572(11) 0.0404(9) 0.0170(9) 0.0079(8) -0.0024(8)
C3 0.0852(14) 0.0674(13) 0.0533(11) 0.0204(11) 0.0318(11) 0.0081(10)
C4 0.0685(12) 0.0649(13) 0.0749(14) 0.0032(10) 0.0344(11) 0.0058(11)
C5 0.0475(9) 0.0522(10) 0.0595(11) -0.0014(8) 0.0142(8) -0.0013(8)
C6 0.0402(7) 0.0350(7) 0.0406(8) 0.0046(6) 0.0055(6) 0.0011(6)
C7 0.0346(6) 0.0300(7) 0.0355(7) 0.0006(5) -0.0015(5) -0.0001(5)
C8 0.0353(7) 0.0285(6) 0.0369(7) 0.0029(5) 0.0016(5) -0.0002(5)
C9 0.0341(7) 0.0415(8) 0.0406(8) 0.0013(6) -0.0007(6) -0.0047(6)
C10 0.0401(7) 0.0358(7) 0.0402(8) 0.0050(6) 0.0053(6) -0.0013(6)
C11 0.0402(7) 0.0351(7) 0.0404(8) 0.0004(6) 0.0111(6) -0.0026(6)
C12 0.0395(7) 0.0456(9) 0.0454(8) -0.0006(7) 0.0091(6) 0.0074(7)
C13 0.0550(10) 0.0499(10) 0.0453(9) 0.0078(8) 0.0091(7) 0.0076(7)
C14 0.0899(14) 0.0380(9) 0.0523(10) -0.0021(9) 0.0262(10) 0.0051(8)
C15 0.0824(14) 0.0455(10) 0.0662(12) -0.0269(10) 0.0331(11) -0.0089(9)
C16 0.0518(9) 0.0503(10) 0.0517(10) -0.0143(8) 0.0119(8) -0.0137(8)
C17 0.0676(11) 0.0342(8) 0.0540(10) -0.0085(8) 0.0052(8) -0.0031(7)
C18 0.0404(7) 0.0326(7) 0.0471(8) 0.0010(6) 0.0061(6) 0.0004(6)
N1 0.0513(7) 0.0293(6) 0.0360(6) 0.0008(5) 0.0045(5) 0.0011(5)
N2 0.0636(10) 0.0364(8) 0.0845(12) 0.0068(7) 0.0135(9) 0.0031(8)
O1 0.0452(6) 0.0517(7) 0.0392(6) -0.0014(5) -0.0016(5) -0.0116(5)
O2 0.0751(8) 0.0314(6) 0.0395(6) -0.0028(5) 0.0158(5) -0.0031(4)
Cl1 0.0704(4) 0.1252(6) 0.0635(4) 0.0115(4) -0.0098(3) 0.0284(3)

loop_
_atom_type_symbol
_atom_type_description
_atom_type_scat_dispersion_real
_atom_type_scat_dispersion_imag
_atom_type_scat_source
C C 0.0033 0.0016 'International Tables Vol C Tables 4.2.6.8 and 6.1.1.4'
H H 0.0000 0.0000 'International Tables Vol C Tables 4.2.6.8 and 6.1.1.4'
N N 0.0061 0.0033 'International Tables Vol C Tables 4.2.6.8 and 6.1.1.4'
O O 0.0106 0.0060 'International Tables Vol C Tables 4.2.6.8 and 6.1.1.4'
Cl Cl 0.1484 0.1585 'International Tables Vol C Tables 4.2.6.8 and 6.1.1.4'

loop_
_geom_angle_atom_site_label_1
_geom_angle_atom_site_label_2
_geom_angle_atom_site_label_3
_geom_angle_site_symmetry_1
_geom_angle_site_symmetry_3
_geom_angle
_geom_angle_publ_flag
O1 C1 C6 . . 122.77(14) ?
O1 C1 C2 . . 116.42(15) ?
C6 C1 C2 . . 120.75(17) ?
C3 C2 C1 . . 119.44(19) ?
C3 C2 H2 . . 120.3 ?
C1 C2 H2 . . 120.3 ?
C2 C3 C4 . . 120.68(19) ?
C2 C3 H3 . . 119.7 ?
C4 C3 H3 . . 119.7 ?
C5 C4 C3 . . 119.7(2) ?
C5 C4 H4 . . 120.2 ?
C3 C4 H4 . . 120.2 ?
C4 C5 C6 . . 121.15(19) ?
C4 C5 H5 . . 119.4 ?
C6 C5 H5 . . 119.4 ?
C1 C6 C5 . . 118.25(16) ?
C1 C6 C7 . . 120.97(14) ?
C5 C6 C7 . . 120.71(15) ?
N1 C7 C6 . . 113.74(12) ?
N1 C7 C8 . . 99.38(11) ?
C6 C7 C8 . . 112.88(12) ?
N1 C7 H7 . . 110.1 ?
C6 C7 H7 . . 110.1 ?
C8 C7 H7 . . 110.1 ?
C18 C8 C7 . . 111.76(12) ?
C18 C8 C9 . . 109.29(12) ?
C7 C8 C9 . . 108.78(12) ?
C18 C8 C10 . . 114.32(13) ?
C7 C8 C10 . . 102.39(11) ?
C9 C8 C10 . . 110.04(12) ?
O1 C9 C8 . . 112.07(12) ?
O1 C9 H9A . . 109.2 ?
C8 C9 H9A . . 109.2 ?
O1 C9 H9B . . 109.2 ?
C8 C9 H9B . . 109.2 ?
H9A C9 H9B . . 107.9 ?
O2 C10 C11 . . 109.49(12) ?
O2 C10 C8 . . 104.48(12) ?
C11 C10 C8 . . 115.63(12) ?
O2 C10 H10 . . 109.0 ?
C11 C10 H10 . . 109.0 ?
C8 C10 H10 . . 109.0 ?
C12 C11 C16 . . 119.17(16) ?
C12 C11 C10 . . 121.27(14) ?
C16 C11 C10 . . 119.56(15) ?
C13 C12 C11 . . 119.03(16) ?
C13 C12 H12 . . 120.5 ?
C11 C12 H12 . . 120.5 ?
C14 C13 C12 . . 122.17(17) ?
C14 C13 Cl1 . . 118.99(15) ?
C12 C13 Cl1 . . 118.84(14) ?
C15 C14 C13 . . 118.59(17) ?
C15 C14 H14 . . 120.7 ?
C13 C14 H14 . . 120.7 ?
C14 C15 C16 . . 120.76(17) ?
C14 C15 H15 . . 119.6 ?
C16 C15 H15 . . 119.6 ?
C15 C16 C11 . . 120.27(17) ?
C15 C16 H16 . . 119.9 ?
C11 C16 H16 . . 119.9 ?
N1 C17 H17A . . 109.5 ?
N1 C17 H17B . . 109.5 ?
H17A C17 H17B . . 109.5 ?
N1 C17 H17C . . 109.5 ?
H17A C17 H17C . . 109.5 ?
H17B C17 H17C . . 109.5 ?
N2 C18 C8 . . 177.46(19) ?
C17 N1 O2 . . 104.46(12) ?
C17 N1 C7 . . 113.60(13) ?
O2 N1 C7 . . 100.14(10) ?
C1 O1 C9 . . 115.99(12) ?
C10 O2 N1 . . 104.90(11) ?

loop_
_geom_bond_atom_site_label_1
_geom_bond_atom_site_label_2
_geom_bond_site_symmetry_2
_geom_bond_distance
_geom_bond_publ_flag
C1 O1 . 1.371(2) ?
C1 C6 . 1.388(2) ?
C1 C2 . 1.390(2) ?
C2 C3 . 1.375(3) ?
C2 H2 . 0.9300 ?
C3 C4 . 1.378(3) ?
C3 H3 . 0.9300 ?
C4 C5 . 1.373(3) ?
C4 H4 . 0.9300 ?
C5 C6 . 1.393(2) ?
C5 H5 . 0.9300 ?
C6 C7 . 1.498(2) ?
C7 N1 . 1.4775(19) ?
C7 C8 . 1.532(2) ?
C7 H7 . 0.9800 ?
C8 C18 . 1.470(2) ?
C8 C9 . 1.537(2) ?
C8 C10 . 1.567(2) ?
C9 O1 . 1.423(2) ?
C9 H9A . 0.9700 ?
C9 H9B . 0.9700 ?
C10 O2 . 1.4257(19) ?
C10 C11 . 1.503(2) ?
C10 H10 . 0.9800 ?
C11 C12 . 1.384(2) ?
C11 C16 . 1.385(2) ?
C12 C13 . 1.381(2) ?
C12 H12 . 0.9300 ?
C13 C14 . 1.369(3) ?
C13 Cl1 . 1.7459(19) ?
C14 C15 . 1.366(3) ?
C14 H14 . 0.9300 ?
C15 C16 . 1.385(3) ?
C15 H15 . 0.9300 ?
C16 H16 . 0.9300 ?
C17 N1 . 1.461(2) ?
C17 H17A . 0.9600 ?
C17 H17B . 0.9600 ?
C17 H17C . 0.9600 ?
C18 N2 . 1.129(2) ?
N1 O2 . 1.4711(17) ?

loop_
_geom_torsion_atom_site_label_1
_geom_torsion_atom_site_label_2
_geom_torsion_atom_site_label_3
_geom_torsion_atom_site_label_4
_geom_torsion_site_symmetry_1
_geom_torsion_site_symmetry_2
_geom_torsion_site_symmetry_3
_geom_torsion_site_symmetry_4
_geom_torsion
_geom_torsion_publ_flag
O1 C1 C2 C3 . . . . -177.20(17) ?
C6 C1 C2 C3 . . . . 0.3(3) ?
C1 C2 C3 C4 . . . . 1.3(3) ?
C2 C3 C4 C5 . . . . -0.9(3) ?
C3 C4 C5 C6 . . . . -1.0(3) ?
O1 C1 C6 C5 . . . . 175.18(15) ?
C2 C1 C6 C5 . . . . -2.2(2) ?
O1 C1 C6 C7 . . . . -1.9(2) ?
C2 C1 C6 C7 . . . . -179.23(15) ?
C4 C5 C6 C1 . . . . 2.5(3) ?
C4 C5 C6 C7 . . . . 179.59(17) ?
C1 C6 C7 N1 . . . . -98.81(17) ?
C5 C6 C7 N1 . . . . 84.21(18) ?
C1 C6 C7 C8 . . . . 13.4(2) ?
C5 C6 C7 C8 . . . . -163.53(14) ?
N1 C7 C8 C18 . . . . -158.11(12) ?
C6 C7 C8 C18 . . . . 81.06(15) ?
N1 C7 C8 C9 . . . . 81.13(13) ?
C6 C7 C8 C9 . . . . -39.70(16) ?
N1 C7 C8 C10 . . . . -35.30(13) ?
C6 C7 C8 C10 . . . . -156.14(12) ?
C18 C8 C9 O1 . . . . -63.51(17) ?
C7 C8 C9 O1 . . . . 58.76(16) ?
C10 C8 C9 O1 . . . . 170.19(12) ?
C18 C8 C10 O2 . . . . 127.25(13) ?
C7 C8 C10 O2 . . . . 6.19(14) ?
C9 C8 C10 O2 . . . . -109.34(13) ?
C18 C8 C10 C11 . . . . 6.83(18) ?
C7 C8 C10 C11 . . . . -114.23(14) ?
C9 C8 C10 C11 . . . . 130.25(14) ?
O2 C10 C11 C12 . . . . -28.6(2) ?
C8 C10 C11 C12 . . . . 89.10(18) ?
O2 C10 C11 C16 . . . . 152.35(14) ?
C8 C10 C11 C16 . . . . -89.99(18) ?
C16 C11 C12 C13 . . . . 0.7(2) ?
C10 C11 C12 C13 . . . . -178.38(15) ?
C11 C12 C13 C14 . . . . -0.4(3) ?
C11 C12 C13 Cl1 . . . . -179.51(13) ?
C12 C13 C14 C15 . . . . 0.1(3) ?
Cl1 C13 C14 C15 . . . . 179.19(15) ?
C13 C14 C15 C16 . . . . -0.1(3) ?
C14 C15 C16 C11 . . . . 0.4(3) ?
C12 C11 C16 C15 . . . . -0.7(3) ?
C10 C11 C16 C15 . . . . 178.42(16) ?
C6 C7 N1 C17 . . . . -77.41(16) ?
C8 C7 N1 C17 . . . . 162.38(12) ?
C6 C7 N1 O2 . . . . 171.80(12) ?
C8 C7 N1 O2 . . . . 51.59(12) ?
C6 C1 O1 C9 . . . . 20.4(2) ?
C2 C1 O1 C9 . . . . -162.18(15) ?
C8 C9 O1 C1 . . . . -49.34(18) ?
C11 C10 O2 N1 . . . . 150.44(12) ?
C8 C10 O2 N1 . . . . 26.01(14) ?
C17 N1 O2 C10 . . . . -167.72(13) ?
C7 N1 O2 C10 . . . . -49.94(13) ?
